data_7134111
loop_
_publ_author_name
'Li, Ran'
'Deng, Xuan'
'Fan, Yin'
'Duan, Xiao-Fang'
'Zhou, Lipeng'
'Zhou, Yang'
'Guo, Xiao-Qing'
'Sun, Qing-Fu'

_publ_section_title
;
 Sensitive Detection of Formaldehyde via a Luminescent Distorted Eu4L4
 Tetrahedral Cage
;
_journal_name_full 'Chemical Communications'
_journal_paper_doi 10.1039/D4CC05823B
_journal_year 2025
_chemical_formula_sum 'C99.51 H110.04 N12 O22.51 P'
_chemical_formula_weight 1865.28
_space_group_crystal_system trigonal
_space_group_IT_number 165
_space_group_name_Hall '-P 3 2"c'
_space_group_name_H-M_alt 'P -3 c 1'
_atom_sites_solution_hydrogens geom
_audit_creation_method SHELXL-2018/3
_audit_update_record
;
2024-10-08 deposited with the CCDC.	2025-01-01 downloaded from the CCDC.
;
_cell_angle_alpha 90
_cell_angle_beta 90
_cell_angle_gamma 120
_cell_formula_units_Z 4
_cell_length_a 27.6432(9)
_cell_length_b 27.6432(9)
_cell_length_c 15.0008(6)
_cell_measurement_temperature 150(2)
_cell_volume 9927.1(6)
_computing_structure_refinement 'SHELXL-2018/3 (Sheldrick, 2018)'
_computing_structure_solution 'SHELXT 2014/5 (Sheldrick, 2014)'
_diffrn_ambient_temperature 150(2)
_diffrn_measured_fraction_theta_full 0.998
_diffrn_measured_fraction_theta_max 0.998
_diffrn_radiation_type CuK\a
_diffrn_radiation_wavelength 1.54184
_diffrn_reflns_av_R_equivalents 0.1231
_diffrn_reflns_av_unetI/netI 0.0655
_diffrn_reflns_Laue_measured_fraction_full 0.998
_diffrn_reflns_Laue_measured_fraction_max 0.998
_diffrn_reflns_limit_h_max 32
_diffrn_reflns_limit_h_min -30
_diffrn_reflns_limit_k_max 32
_diffrn_reflns_limit_k_min -25
_diffrn_reflns_limit_l_max 15
_diffrn_reflns_limit_l_min -17
_diffrn_reflns_number 33955
_diffrn_reflns_point_group_measured_fraction_full 0.998
_diffrn_reflns_point_group_measured_fraction_max 0.998
_diffrn_reflns_theta_full 66.598
_diffrn_reflns_theta_max 66.598
_diffrn_reflns_theta_min 1.845
_exptl_absorpt_coefficient_mu 0.879
_exptl_crystal_density_diffrn 1.248
_exptl_crystal_F_000 3945
_exptl_crystal_recrystallization_method 'Re-crystallisation from solvent'
_exptl_crystal_size_max 0.530
_exptl_crystal_size_mid 0.360
_exptl_crystal_size_min 0.220
_refine_diff_density_max 0.797
_refine_diff_density_min -0.599
_refine_diff_density_rms 0.090
_refine_ls_extinction_method none
_refine_ls_goodness_of_fit_ref 1.440
_refine_ls_hydrogen_treatment constr
_refine_ls_matrix_type full
_refine_ls_number_parameters 331
_refine_ls_number_reflns 5839
_refine_ls_number_restraints 644
_refine_ls_restrained_S_all 1.504
_refine_ls_R_factor_all 0.1494
_refine_ls_R_factor_gt 0.1275
_refine_ls_shift/su_max 0.000
_refine_ls_shift/su_mean 0.000
_refine_ls_structure_factor_coef Fsqd
_refine_ls_weighting_details 'w=1/[\s^2^(Fo^2^)+(0.2000P)^2^] where P=(Fo^2^+2Fc^2^)/3'
_refine_ls_weighting_scheme calc
_refine_ls_wR_factor_gt 0.3741
_refine_ls_wR_factor_ref 0.3967
_reflns_Friedel_coverage 0.000
_reflns_number_gt 4175
_reflns_number_total 5839
_reflns_threshold_expression 'I > 2\s(I)'
_cod_data_source_file d4cc05823b2.cif
_cod_data_source_block l4-1_auto
_cod_original_cell_volume 9927.1(7)
_cod_database_code 7134111
_shelx_shelxl_version_number 2018/3
_shelx_space_group_comment
;
The symmetry employed for this shelxl refinement is uniquely defined
by the following loop, which should always be used as a source of
symmetry information in preference to the above space-group names.
They are only intended as comments.
;
_shelx_estimated_absorpt_t_min 0.653
_shelx_estimated_absorpt_t_max 0.830

loop_
_space_group_symop_operation_xyz
'x, y, z'
'-y, x-y, z'
'-x+y, -x, z'
'y, x, -z+1/2'
'x-y, -y, -z+1/2'
'-x, -x+y, -z+1/2'
'-x, -y, -z'
'y, -x+y, -z'
'x-y, x, -z'
'-y, -x, z-1/2'
'-x+y, y, z-1/2'
'x, x-y, z-1/2'

loop_
_atom_site_label
_atom_site_type_symbol
_atom_site_fract_x
_atom_site_fract_y
_atom_site_fract_z
_atom_site_U_iso_or_equiv
_atom_site_adp_type
_atom_site_occupancy
_atom_site_site_symmetry_order
_atom_site_calc_flag
_atom_site_refinement_flags_posn
_atom_site_refinement_flags_adp
_atom_site_refinement_flags_occupancy
_atom_site_disorder_assembly
_atom_site_disorder_group
P1 P 0.333333 0.666667 0.36133(12) 0.0623(5) Uani 1 3 d S T P . .
O3 O 0.40915(12) 0.78088(12) 0.4315(2) 0.0694(8) Uani 1 1 d . . . . .
O4 O 0.333333 0.666667 0.2637(3) 0.0758(14) Uani 1 3 d S T P . .
O2 O 0.44632(15) 0.91947(14) 0.5616(3) 0.0885(10) Uani 1 1 d . . . . .
N4 N 0.53924(17) 0.95523(16) 0.5854(3) 0.0758(10) Uani 1 1 d . . . . .
H4 H 0.568255 0.984516 0.608977 0.091 Uiso 1 1 calc R U . . .
N3 N 0.54813(16) 1.04649(16) 0.6599(2) 0.0739(10) Uani 1 1 d . . . . .
N2 N 0.6525(2) 1.12821(18) 0.7169(3) 0.0929(14) Uani 1 1 d . . . . .
C25 C 0.42916(18) 0.74404(18) 0.4423(3) 0.0654(9) Uani 1 1 d . U . . .
C26 C 0.39602(17) 0.68829(18) 0.4180(3) 0.0643(10) Uani 1 1 d . U . . .
C23 C 0.50972(19) 0.86046(19) 0.5287(3) 0.0715(10) Uani 1 1 d . U . . .
H23 H 0.471496 0.849258 0.537472 0.086 Uiso 1 1 calc R U . . .
C27 C 0.40993(17) 0.64828(17) 0.4439(3) 0.0639(9) Uani 1 1 d . U . . .
C28 C 0.46067(18) 0.6648(2) 0.4824(3) 0.0691(10) Uani 1 1 d . U . . .
H28 H 0.471249 0.638290 0.499561 0.083 Uiso 1 1 calc R U . . .
C16 C 0.4973(2) 1.00836(19) 0.6299(3) 0.0753(11) Uani 1 1 d . U . . .
C17 C 0.4912(2) 0.9564(2) 0.5896(3) 0.0741(11) Uani 1 1 d . U . . .
C18 C 0.5510(2) 0.9148(2) 0.5495(3) 0.0753(11) Uani 1 1 d . U . . .
C15 C 0.4509(2) 1.0153(2) 0.6363(3) 0.0813(12) Uani 1 1 d . U . . .
H15 H 0.415695 0.987329 0.614140 0.098 Uiso 1 1 calc R U . . .
C29 C 0.49615(19) 0.7215(2) 0.4956(3) 0.0731(11) Uani 1 1 d . U . . .
H29 H 0.532280 0.733094 0.518956 0.088 Uiso 1 1 calc R U . . .
C22 C 0.52408(19) 0.8232(2) 0.4959(3) 0.0752(11) Uani 1 1 d . U . . .
C24 C 0.48246(18) 0.76314(19) 0.4770(3) 0.0711(10) Uani 1 1 d . U . . .
C14 C 0.4564(2) 1.0629(2) 0.6750(3) 0.0835(12) Uani 1 1 d . U . . .
H14 H 0.425006 1.068045 0.680005 0.100 Uiso 1 1 calc R U . . .
C13 C 0.5540(2) 1.0938(2) 0.6977(3) 0.0781(11) Uani 1 1 d . U . . .
C12 C 0.5088(2) 1.1040(2) 0.7070(3) 0.0802(11) Uani 1 1 d . U . . .
C9 C 0.6082(3) 1.1357(2) 0.7281(3) 0.0863(12) Uani 1 1 d . U . . .
C5 C 0.7022(3) 1.1676(3) 0.7430(4) 0.1034(16) Uani 1 1 d . U . . .
C21 C 0.5801(2) 0.8403(2) 0.4807(4) 0.0875(12) Uani 1 1 d . U . . .
H21 H 0.590026 0.814816 0.455936 0.105 Uiso 1 1 calc R U . . .
C11 C 0.5172(3) 1.1538(2) 0.7488(4) 0.0903(13) Uani 1 1 d . U . . .
H11 H 0.486510 1.160048 0.755169 0.108 Uiso 1 1 calc R U . . .
C19 C 0.6058(2) 0.9317(2) 0.5388(4) 0.0929(14) Uani 1 1 d . U . . .
H19 H 0.633736 0.968267 0.555866 0.111 Uiso 1 1 calc R U . . .
C20 C 0.6210(2) 0.8937(2) 0.5015(4) 0.0982(15) Uani 1 1 d . U . . .
H20 H 0.659116 0.905212 0.490981 0.118 Uiso 1 1 calc R U . . .
C10 C 0.5662(3) 1.1911(2) 0.7786(4) 0.0946(14) Uani 1 1 d . U . . .
H10 H 0.570189 1.223634 0.807028 0.114 Uiso 1 1 calc R U . . .
C8 C 0.6138(3) 1.1847(2) 0.7698(4) 0.0943(14) Uani 1 1 d . U . . .
C6 C 0.7118(3) 1.2174(3) 0.7851(4) 0.1145(19) Uani 1 1 d . U . . .
H6 H 0.748363 1.244629 0.803396 0.137 Uiso 1 1 calc R U . . .
C7 C 0.6679(3) 1.2255(3) 0.7989(4) 0.1072(17) Uani 1 1 d . U . . .
H7 H 0.673356 1.258358 0.827984 0.129 Uiso 1 1 calc R U . . .
C4 C 0.7515(4) 1.1609(4) 0.7320(6) 0.140(2) Uani 1 1 d D U . . .
O1 O 0.7987(3) 1.1968(4) 0.7565(7) 0.237(5) Uani 1 1 d . . . . .
N1 N 0.7448(4) 1.1174(4) 0.6875(7) 0.178(2) Uani 1 1 d D U . . .
H1 H 0.711034 1.095363 0.666209 0.213 Uiso 1 1 calc R U . . .
C3 C 0.7877(5) 1.0998(6) 0.6680(10) 0.179(2) Uani 1 1 d . U . . .
H3 H 0.818865 1.125346 0.627581 0.214 Uiso 1 1 calc R U . . .
C1 C 0.7526(7) 1.0383(6) 0.6356(12) 0.239(5) Uani 1 1 d . U . . .
H1A H 0.737813 1.037654 0.575864 0.359 Uiso 1 1 calc R U . . .
H1B H 0.776255 1.021308 0.633500 0.359 Uiso 1 1 calc R U . . .
H1C H 0.721482 1.017329 0.676859 0.359 Uiso 1 1 calc R U . . .
C2 C 0.8051(7) 1.0903(7) 0.7576(12) 0.247(6) Uani 1 1 d . U . . .
H2A H 0.833122 1.078770 0.750243 0.370 Uiso 1 1 calc R U . . .
H2B H 0.821179 1.125002 0.792238 0.370 Uiso 1 1 calc R U . . .
H2C H 0.772538 1.061009 0.788973 0.370 Uiso 1 1 calc R U . . .

loop_
_atom_site_aniso_label
_atom_site_aniso_U_11
_atom_site_aniso_U_22
_atom_site_aniso_U_33
_atom_site_aniso_U_23
_atom_site_aniso_U_13
_atom_site_aniso_U_12
P1 0.0641(7) 0.0641(7) 0.0588(10) 0.000 0.000 0.0320(4)
O3 0.0647(17) 0.0656(17) 0.0779(18) 0.0095(13) 0.0031(13) 0.0325(14)
O4 0.083(2) 0.083(2) 0.061(3) 0.000 0.000 0.0417(11)
O2 0.075(2) 0.071(2) 0.106(2) -0.0084(17) -0.0072(17) 0.0267(18)
N4 0.076(2) 0.062(2) 0.079(2) -0.0028(17) -0.0037(18) 0.0267(18)
N3 0.079(2) 0.068(2) 0.070(2) 0.0092(17) -0.0024(17) 0.0334(19)
N2 0.081(3) 0.075(3) 0.091(3) 0.016(2) -0.009(2) 0.016(2)
C25 0.064(2) 0.065(2) 0.068(2) 0.0027(16) 0.0058(16) 0.0325(16)
C26 0.061(2) 0.070(2) 0.061(2) 0.0038(16) 0.0041(15) 0.0332(17)
C23 0.066(2) 0.071(2) 0.075(2) 0.0039(17) 0.0027(17) 0.0327(17)
C27 0.064(2) 0.064(2) 0.064(2) 0.0006(16) 0.0059(16) 0.0326(17)
C28 0.066(2) 0.073(2) 0.074(2) 0.0001(18) 0.0005(17) 0.0389(18)
C16 0.081(2) 0.068(2) 0.070(2) 0.0089(17) 0.0029(18) 0.0322(19)
C17 0.081(2) 0.067(2) 0.069(2) 0.0079(18) 0.0043(18) 0.0333(19)
C18 0.072(2) 0.069(2) 0.081(2) 0.0040(18) 0.0003(18) 0.0329(18)
C15 0.083(3) 0.075(2) 0.075(2) 0.0061(19) -0.001(2) 0.032(2)
C29 0.060(2) 0.077(2) 0.079(2) -0.0021(18) 0.0030(17) 0.0325(17)
C22 0.062(2) 0.073(2) 0.083(2) 0.0001(18) 0.0021(17) 0.0278(18)
C24 0.065(2) 0.071(2) 0.076(2) 0.0014(17) 0.0072(16) 0.0321(17)
C14 0.090(2) 0.082(2) 0.082(2) 0.0075(19) 0.006(2) 0.045(2)
C13 0.094(2) 0.064(2) 0.070(2) 0.0124(17) -0.0011(18) 0.0348(18)
C12 0.098(3) 0.072(2) 0.075(2) 0.0129(18) 0.0052(19) 0.045(2)
C9 0.099(2) 0.073(2) 0.079(2) 0.0168(18) -0.004(2) 0.0372(19)
C5 0.100(3) 0.087(3) 0.097(3) 0.023(2) -0.009(2) 0.027(3)
C21 0.069(2) 0.080(2) 0.105(3) -0.009(2) 0.008(2) 0.0315(19)
C11 0.108(3) 0.079(2) 0.081(2) 0.008(2) 0.004(2) 0.044(2)
C19 0.075(3) 0.076(3) 0.110(3) -0.005(2) 0.006(2) 0.025(2)
C20 0.073(2) 0.085(3) 0.118(3) -0.011(2) 0.007(2) 0.026(2)
C10 0.119(3) 0.071(2) 0.084(2) 0.006(2) 0.001(2) 0.040(2)
C8 0.112(3) 0.068(2) 0.078(2) 0.0173(19) -0.012(2) 0.026(2)
C6 0.119(3) 0.085(3) 0.097(3) 0.027(2) -0.016(3) 0.019(3)
C7 0.119(3) 0.080(3) 0.092(3) 0.014(2) -0.013(3) 0.026(2)
C4 0.120(4) 0.131(4) 0.141(4) 0.027(3) -0.016(3) 0.041(3)
O1 0.088(4) 0.213(9) 0.325(12) 0.035(8) -0.043(5) 0.011(4)
N1 0.129(4) 0.187(4) 0.215(5) 0.001(4) -0.014(4) 0.077(3)
C3 0.130(4) 0.188(4) 0.215(5) 0.001(4) -0.014(4) 0.077(3)
C1 0.216(8) 0.216(9) 0.267(9) 0.003(8) -0.002(8) 0.094(7)
C2 0.208(9) 0.232(9) 0.257(9) 0.021(8) 0.001(8) 0.077(7)

loop_
_atom_type_symbol
_atom_type_description
_atom_type_scat_dispersion_real
_atom_type_scat_dispersion_imag
_atom_type_scat_source
C C 0.0181 0.0091 'International Tables Vol C Tables 4.2.6.8 and 6.1.1.4'
H H 0.0000 0.0000 'International Tables Vol C Tables 4.2.6.8 and 6.1.1.4'
N N 0.0311 0.0180 'International Tables Vol C Tables 4.2.6.8 and 6.1.1.4'
O O 0.0492 0.0322 'International Tables Vol C Tables 4.2.6.8 and 6.1.1.4'
P P 0.2955 0.4335 'International Tables Vol C Tables 4.2.6.8 and 6.1.1.4'

loop_
_geom_angle_atom_site_label_1
_geom_angle_atom_site_label_2
_geom_angle_atom_site_label_3
_geom_angle
_geom_angle_site_symmetry_1
_geom_angle_site_symmetry_3
_geom_angle_publ_flag
O4 P1 C26 119.15(14) . 2_665 ?
O4 P1 C26 119.15(14) . 3_565 ?
C26 P1 C26 98.28(18) 2_665 3_565 ?
O4 P1 C26 119.15(14) . . ?
C26 P1 C26 98.28(18) 2_665 . ?
C26 P1 C26 98.28(18) 3_565 . ?
C25 O3 C27 119.6(3) . 2_665 ?
C17 N4 C18 130.9(4) . . ?
C17 N4 H4 114.5 . . ?
C18 N4 H4 114.5 . . ?
C16 N3 C13 118.0(4) . . ?
C5 N2 C9 119.2(6) . . ?
C26 C25 O3 119.9(4) . . ?
C26 C25 C24 120.2(4) . . ?
O3 C25 C24 119.9(4) . . ?
C25 C26 C27 121.0(4) . . ?
C25 C26 P1 119.9(3) . . ?
C27 C26 P1 118.9(3) . . ?
C22 C23 C18 120.2(4) . . ?
C22 C23 H23 119.9 . . ?
C18 C23 H23 119.9 . . ?
C28 C27 C26 119.7(4) . . ?
C28 C27 O3 119.8(4) . 3_565 ?
C26 C27 O3 120.5(4) . 3_565 ?
C27 C28 C29 117.8(4) . . ?
C27 C28 H28 121.1 . . ?
C29 C28 H28 121.1 . . ?
N3 C16 C15 122.9(5) . . ?
N3 C16 C17 117.6(4) . . ?
C15 C16 C17 119.5(5) . . ?
O2 C17 N4 124.4(5) . . ?
O2 C17 C16 121.7(5) . . ?
N4 C17 C16 113.9(4) . . ?
C19 C18 C23 121.2(5) . . ?
C19 C18 N4 115.5(4) . . ?
C23 C18 N4 123.2(4) . . ?
C14 C15 C16 119.5(5) . . ?
C14 C15 H15 120.3 . . ?
C16 C15 H15 120.3 . . ?
C28 C29 C24 124.7(4) . . ?
C28 C29 H29 117.7 . . ?
C24 C29 H29 117.7 . . ?
C23 C22 C21 119.7(5) . . ?
C23 C22 C24 123.4(4) . . ?
C21 C22 C24 116.8(4) . . ?
C25 C24 C29 115.5(4) . . ?
C25 C24 C22 124.8(4) . . ?
C29 C24 C22 119.8(4) . . ?
C15 C14 C12 119.6(5) . . ?
C15 C14 H14 120.2 . . ?
C12 C14 H14 120.2 . . ?
N3 C13 C12 122.6(5) . . ?
N3 C13 C9 118.8(5) . . ?
C12 C13 C9 118.6(5) . . ?
C14 C12 C13 117.5(5) . . ?
C14 C12 C11 122.4(5) . . ?
C13 C12 C11 120.1(5) . . ?
N2 C9 C8 121.6(5) . . ?
N2 C9 C13 120.0(5) . . ?
C8 C9 C13 118.5(6) . . ?
N2 C5 C6 123.3(7) . . ?
N2 C5 C4 120.8(7) . . ?
C6 C5 C4 115.9(7) . . ?
C20 C21 C22 120.3(5) . . ?
C20 C21 H21 119.8 . . ?
C22 C21 H21 119.8 . . ?
C10 C11 C12 121.2(6) . . ?
C10 C11 H11 119.4 . . ?
C12 C11 H11 119.4 . . ?
C18 C19 C20 118.8(5) . . ?
C18 C19 H19 120.6 . . ?
C20 C19 H19 120.6 . . ?
C21 C20 C19 119.6(5) . . ?
C21 C20 H20 120.2 . . ?
C19 C20 H20 120.2 . . ?
C11 C10 C8 122.1(6) . . ?
C11 C10 H10 119.0 . . ?
C8 C10 H10 119.0 . . ?
C7 C8 C10 123.2(6) . . ?
C7 C8 C9 117.3(7) . . ?
C10 C8 C9 119.5(5) . . ?
C7 C6 C5 118.8(6) . . ?
C7 C6 H6 120.6 . . ?
C5 C6 H6 120.6 . . ?
C6 C7 C8 119.8(7) . . ?
C6 C7 H7 120.1 . . ?
C8 C7 H7 120.1 . . ?
O1 C4 N1 119.8(11) . . ?
O1 C4 C5 122.6(10) . . ?
N1 C4 C5 117.3(8) . . ?
C4 N1 C3 128.3(10) . . ?
C4 N1 H1 115.9 . . ?
C3 N1 H1 115.9 . . ?
C2 C3 N1 104.8(12) . . ?
C2 C3 C1 99.7(12) . . ?
N1 C3 C1 104.4(10) . . ?
C2 C3 H3 115.4 . . ?
N1 C3 H3 115.4 . . ?
C1 C3 H3 115.4 . . ?
C3 C1 H1A 109.5 . . ?
C3 C1 H1B 109.5 . . ?
H1A C1 H1B 109.5 . . ?
C3 C1 H1C 109.5 . . ?
H1A C1 H1C 109.5 . . ?
H1B C1 H1C 109.5 . . ?
C3 C2 H2A 109.5 . . ?
C3 C2 H2B 109.5 . . ?
H2A C2 H2B 109.5 . . ?
C3 C2 H2C 109.5 . . ?
H2A C2 H2C 109.5 . . ?
H2B C2 H2C 109.5 . . ?

loop_
_geom_bond_atom_site_label_1
_geom_bond_atom_site_label_2
_geom_bond_distance
_geom_bond_site_symmetry_2
_geom_bond_publ_flag
P1 O4 1.464(5) . ?
P1 C26 1.746(4) 2_665 ?
P1 C26 1.746(4) 3_565 ?
P1 C26 1.746(4) . ?
O3 C25 1.390(5) . ?
O3 C27 1.412(5) 2_665 ?
O2 C17 1.221(6) . ?
N4 C17 1.347(6) . ?
N4 C18 1.418(6) . ?
N4 H4 0.8800 . ?
N3 C16 1.344(6) . ?
N3 C13 1.360(7) . ?
N2 C5 1.317(8) . ?
N2 C9 1.349(8) . ?
C25 C26 1.391(6) . ?
C25 C24 1.394(6) . ?
C26 C27 1.395(6) . ?
C23 C22 1.367(7) . ?
C23 C18 1.393(7) . ?
C23 H23 0.9500 . ?
C27 C28 1.367(6) . ?
C28 C29 1.386(7) . ?
C28 H28 0.9500 . ?
C16 C15 1.392(7) . ?
C16 C17 1.487(7) . ?
C18 C19 1.354(8) . ?
C15 C14 1.377(8) . ?
C15 H15 0.9500 . ?
C29 C24 1.408(7) . ?
C29 H29 0.9500 . ?
C22 C21 1.393(7) . ?
C22 C24 1.500(7) . ?
C14 C12 1.403(8) . ?
C14 H14 0.9500 . ?
C13 C12 1.417(8) . ?
C13 C9 1.435(8) . ?
C12 C11 1.424(8) . ?
C9 C8 1.430(8) . ?
C5 C6 1.412(10) . ?
C5 C4 1.472(12) . ?
C21 C20 1.373(8) . ?
C21 H21 0.9500 . ?
C11 C10 1.305(9) . ?
C11 H11 0.9500 . ?
C19 C20 1.426(8) . ?
C19 H19 0.9500 . ?
C20 H20 0.9500 . ?
C10 C8 1.418(9) . ?
C10 H10 0.9500 . ?
C8 C7 1.418(9) . ?
C6 C7 1.356(11) . ?
C6 H6 0.9500 . ?
C7 H7 0.9500 . ?
C4 O1 1.235(11) . ?
C4 N1 1.307(11) . ?
N1 C3 1.518(14) . ?
N1 H1 0.8800 . ?
C3 C2 1.495(19) . ?
C3 C1 1.555(17) . ?
C3 H3 1.0000 . ?
C1 H1A 0.9800 . ?
C1 H1B 0.9800 . ?
C1 H1C 0.9800 . ?
C2 H2A 0.9800 . ?
C2 H2B 0.9800 . ?
C2 H2C 0.9800 . ?

loop_
_geom_torsion_atom_site_label_1
_geom_torsion_atom_site_label_2
_geom_torsion_atom_site_label_3
_geom_torsion_atom_site_label_4
_geom_torsion
_geom_torsion_site_symmetry_1
_geom_torsion_site_symmetry_2
_geom_torsion_site_symmetry_3
_geom_torsion_site_symmetry_4
_geom_torsion_publ_flag
C27 O3 C25 C26 34.4(5) 2_665 . . . ?
C27 O3 C25 C24 -145.9(4) 2_665 . . . ?
O3 C25 C26 C27 -167.2(4) . . . . ?
C24 C25 C26 C27 13.1(6) . . . . ?
O3 C25 C26 P1 8.1(5) . . . . ?
C24 C25 C26 P1 -171.6(3) . . . . ?
O4 P1 C26 C25 91.4(3) . . . . ?
C26 P1 C26 C25 -38.7(4) 2_665 . . . ?
C26 P1 C26 C25 -138.4(3) 3_565 . . . ?
O4 P1 C26 C27 -93.2(3) . . . . ?
C26 P1 C26 C27 136.7(2) 2_665 . . . ?
C26 P1 C26 C27 37.0(4) 3_565 . . . ?
C25 C26 C27 C28 -9.5(6) . . . . ?
P1 C26 C27 C28 175.2(3) . . . . ?
C25 C26 C27 O3 169.7(4) . . . 3_565 ?
P1 C26 C27 O3 -5.6(5) . . . 3_565 ?
C26 C27 C28 C29 1.1(6) . . . . ?
O3 C27 C28 C29 -178.1(4) 3_565 . . . ?
C13 N3 C16 C15 -0.2(6) . . . . ?
C13 N3 C16 C17 -179.3(4) . . . . ?
C18 N4 C17 O2 0.8(8) . . . . ?
C18 N4 C17 C16 -177.5(4) . . . . ?
N3 C16 C17 O2 179.3(4) . . . . ?
C15 C16 C17 O2 0.2(7) . . . . ?
N3 C16 C17 N4 -2.4(6) . . . . ?
C15 C16 C17 N4 178.6(4) . . . . ?
C22 C23 C18 C19 -0.9(7) . . . . ?
C22 C23 C18 N4 -178.7(4) . . . . ?
C17 N4 C18 C19 166.3(5) . . . . ?
C17 N4 C18 C23 -15.8(8) . . . . ?
N3 C16 C15 C14 -0.1(7) . . . . ?
C17 C16 C15 C14 178.9(4) . . . . ?
C27 C28 C29 C24 3.9(7) . . . . ?
C18 C23 C22 C21 -1.9(7) . . . . ?
C18 C23 C22 C24 176.3(4) . . . . ?
C26 C25 C24 C29 -7.9(6) . . . . ?
O3 C25 C24 C29 172.4(4) . . . . ?
C26 C25 C24 C22 172.9(4) . . . . ?
O3 C25 C24 C22 -6.8(6) . . . . ?
C28 C29 C24 C25 -0.5(7) . . . . ?
C28 C29 C24 C22 178.8(4) . . . . ?
C23 C22 C24 C25 37.5(7) . . . . ?
C21 C22 C24 C25 -144.3(5) . . . . ?
C23 C22 C24 C29 -141.7(5) . . . . ?
C21 C22 C24 C29 36.5(7) . . . . ?
C16 C15 C14 C12 0.3(7) . . . . ?
C16 N3 C13 C12 0.4(6) . . . . ?
C16 N3 C13 C9 -178.4(4) . . . . ?
C15 C14 C12 C13 -0.2(7) . . . . ?
C15 C14 C12 C11 -179.1(4) . . . . ?
N3 C13 C12 C14 -0.2(7) . . . . ?
C9 C13 C12 C14 178.6(4) . . . . ?
N3 C13 C12 C11 178.7(4) . . . . ?
C9 C13 C12 C11 -2.4(7) . . . . ?
C5 N2 C9 C8 -1.6(7) . . . . ?
C5 N2 C9 C13 178.3(4) . . . . ?
N3 C13 C9 N2 1.6(7) . . . . ?
C12 C13 C9 N2 -177.3(4) . . . . ?
N3 C13 C9 C8 -178.5(4) . . . . ?
C12 C13 C9 C8 2.6(6) . . . . ?
C9 N2 C5 C6 1.9(8) . . . . ?
C9 N2 C5 C4 179.9(6) . . . . ?
C23 C22 C21 C20 2.2(9) . . . . ?
C24 C22 C21 C20 -176.1(5) . . . . ?
C14 C12 C11 C10 179.5(5) . . . . ?
C13 C12 C11 C10 0.6(7) . . . . ?
C23 C18 C19 C20 3.1(8) . . . . ?
N4 C18 C19 C20 -178.9(5) . . . . ?
C22 C21 C20 C19 0.1(9) . . . . ?
C18 C19 C20 C21 -2.8(9) . . . . ?
C12 C11 C10 C8 1.0(8) . . . . ?
C11 C10 C8 C7 177.8(5) . . . . ?
C11 C10 C8 C9 -0.8(8) . . . . ?
N2 C9 C8 C7 0.1(7) . . . . ?
C13 C9 C8 C7 -179.8(4) . . . . ?
N2 C9 C8 C10 178.8(5) . . . . ?
C13 C9 C8 C10 -1.1(7) . . . . ?
N2 C5 C6 C7 -0.5(9) . . . . ?
C4 C5 C6 C7 -178.6(6) . . . . ?
C5 C6 C7 C8 -1.1(9) . . . . ?
C10 C8 C7 C6 -177.4(5) . . . . ?
C9 C8 C7 C6 1.2(8) . . . . ?
N2 C5 C4 O1 -179.4(8) . . . . ?
C6 C5 C4 O1 -1.2(12) . . . . ?
N2 C5 C4 N1 6.8(12) . . . . ?
C6 C5 C4 N1 -175.1(8) . . . . ?
O1 C4 N1 C3 7.2(19) . . . . ?
C5 C4 N1 C3 -178.7(10) . . . . ?
C4 N1 C3 C2 61.3(16) . . . . ?
C4 N1 C3 C1 165.7(12) . . . . ?
